data_4069550
loop_
_publ_author_name
'McBee, Jennifer L.'
'Tilley, T. Don'

_publ_section_title
;
 Five-Coordinate Dihydridosilyl Platinum(IV) Complexes Supported by a
 Chelating Monoanionic Nitrogen-Based Ligand
;
_journal_issue 13
_journal_name_full Organometallics
_journal_page_first 3947
_journal_paper_doi 10.1021/om9002686
_journal_volume 28
_journal_year 2009
_chemical_formula_moiety 'C23 H21 Cl N2 Pt S, 0.5(C7 H7)'
_chemical_formula_sum 'C26.5 H24.5 Cl N2 Pt S'
_chemical_formula_weight 633.02
_chemical_name_systematic
; 
 ? 
;
_space_group_IT_number 2
_symmetry_cell_setting triclinic
_symmetry_space_group_name_Hall '-P 1'
_symmetry_space_group_name_H-M 'P -1'
_atom_sites_solution_hydrogens geom
_atom_sites_solution_primary direct
_atom_sites_solution_secondary difmap
_audit_creation_method SHELXL-97
_cell_angle_alpha 70.209(2)
_cell_angle_beta 78.055(2)
_cell_angle_gamma 85.467(2)
_cell_formula_units_Z 2
_cell_length_a 9.3161(12)
_cell_length_b 10.6273(14)
_cell_length_c 13.1790(17)
_cell_measurement_reflns_used 4913
_cell_measurement_temperature 166(2)
_cell_measurement_theta_max 25.87
_cell_measurement_theta_min 2.16
_cell_volume 1201.1(3)
_computing_structure_refinement 'SHELXL-97 (Sheldrick, 1997)'
_computing_structure_solution 'SHELXS-97 (Sheldrick, 1990)'
_diffrn_ambient_temperature 166(2)
_diffrn_detector_area_resol_mean 0
_diffrn_measured_fraction_theta_full 0.981
_diffrn_measured_fraction_theta_max 0.981
_diffrn_measurement_device_type 'CCD area detector'
_diffrn_measurement_method 'phi and omega scans'
_diffrn_radiation_monochromator graphite
_diffrn_radiation_source 'fine-focus sealed tube'
_diffrn_radiation_type MoK\a
_diffrn_radiation_wavelength 0.71073
_diffrn_reflns_av_R_equivalents 0.0239
_diffrn_reflns_av_sigmaI/netI 0.0341
_diffrn_reflns_limit_h_max 9
_diffrn_reflns_limit_h_min -11
_diffrn_reflns_limit_k_max 12
_diffrn_reflns_limit_k_min -13
_diffrn_reflns_limit_l_max 16
_diffrn_reflns_limit_l_min -16
_diffrn_reflns_number 11095
_diffrn_reflns_theta_full 26.39
_diffrn_reflns_theta_max 26.39
_diffrn_reflns_theta_min 2.17
_diffrn_standards_decay_% 0
_diffrn_standards_interval_count 0
_diffrn_standards_interval_time 0
_diffrn_standards_number 0
_exptl_absorpt_coefficient_mu 6.049
_exptl_absorpt_correction_T_max 0.51
_exptl_absorpt_correction_T_min 0.45
_exptl_absorpt_correction_type multi-scan
_exptl_absorpt_process_details 'sadabs, 2004'
_exptl_crystal_colour yellow
_exptl_crystal_density_diffrn 1.750
_exptl_crystal_density_method 'not measured'
_exptl_crystal_description block
_exptl_crystal_F_000 568
_exptl_crystal_size_max .14
_exptl_crystal_size_mid .14
_exptl_crystal_size_min .10
_refine_diff_density_max 1.010
_refine_diff_density_min -0.539
_refine_diff_density_rms 0.099
_refine_ls_extinction_method none
_refine_ls_goodness_of_fit_ref 1.006
_refine_ls_hydrogen_treatment constr
_refine_ls_matrix_type full
_refine_ls_number_parameters 289
_refine_ls_number_reflns 4829
_refine_ls_number_restraints 0
_refine_ls_restrained_S_all 1.006
_refine_ls_R_factor_all 0.0273
_refine_ls_R_factor_gt 0.0224
_refine_ls_shift/su_max 0.003
_refine_ls_shift/su_mean 0.000
_refine_ls_structure_factor_coef Fsqd
_refine_ls_weighting_details 'calc w=1/[\s^2^(Fo^2^)+(0.0277P)^2^+0.0000P] where P=(Fo^2^+2Fc^2^)/3'
_refine_ls_weighting_scheme calc
_refine_ls_wR_factor_gt 0.0493
_refine_ls_wR_factor_ref 0.0503
_reflns_number_gt 4324
_reflns_number_total 4829
_reflns_threshold_expression >2sigma(I)
_cod_data_source_file om9002686_si_002.cif
_cod_data_source_block jlm28s
_cod_depositor_comments
;
The following automatic conversions were performed:

'_symmetry_cell_setting' value 'Triclinic' changed to 'triclinic'
according to /home/saulius/struct/CIF-dictionaries/cif_core.dic
dictionary named 'cif_core.dic' version 2.4.2 from 2011-04-26.

Automatic conversion script
Id: cif_fix_values 1715 2011-07-08 13:25:40Z adriana 
;
_cod_database_code 4069550

loop_
_symmetry_equiv_pos_as_xyz
'x, y, z'
'-x, -y, -z'

loop_
_atom_site_label
_atom_site_type_symbol
_atom_site_fract_x
_atom_site_fract_y
_atom_site_fract_z
_atom_site_U_iso_or_equiv
_atom_site_adp_type
_atom_site_occupancy
_atom_site_symmetry_multiplicity
_atom_site_calc_flag
_atom_site_refinement_flags
Pt1 Pt 1.465843(14) 1.330160(13) 0.295220(10) 0.02324(5) Uani 1 1 d .
N2 N 1.3012(3) 1.2484(3) 0.2637(2) 0.0216(6) Uani 1 1 d .
N1 N 1.5361(3) 1.1355(3) 0.3312(2) 0.0243(6) Uani 1 1 d .
Cl1 Cl 1.66556(9) 1.39985(9) 0.34165(8) 0.0340(2) Uani 1 1 d .
S1 S 1.35182(10) 1.53168(9) 0.27596(7) 0.0299(2) Uani 1 1 d .
C3 C 1.0233(4) 1.4878(4) 0.1465(3) 0.0323(8) Uani 1 1 d .
H3A H 0.9431 1.4450 0.1984 0.039 Uiso 1 1 calc R
C4 C 1.2934(3) 1.1102(3) 0.3161(3) 0.0233(7) Uani 1 1 d .
C5 C 1.1803(4) 1.2881(3) 0.2175(3) 0.0243(7) Uani 1 1 d .
C6 C 1.0924(4) 1.1775(3) 0.2437(3) 0.0261(7) Uani 1 1 d .
H6A H 1.0022 1.1785 0.2236 0.031 Uiso 1 1 calc R
C7 C 1.1617(3) 1.0646(3) 0.3052(3) 0.0246(7) Uani 1 1 d .
C8 C 1.0771(4) 0.8713(4) 0.2687(3) 0.0311(8) Uani 1 1 d .
H8A H 1.1009 0.9186 0.1939 0.037 Uiso 1 1 calc R
C9 C 1.0713(4) 0.8527(3) 0.4555(3) 0.0286(8) Uani 1 1 d .
H9A H 1.0918 0.8876 0.5068 0.034 Uiso 1 1 calc R
C10 C 1.0068(5) 1.6142(4) 0.0731(3) 0.0422(10) Uani 1 1 d .
H10A H 0.9152 1.6560 0.0759 0.051 Uiso 1 1 calc R
C11 C 1.6705(4) 1.0890(4) 0.3484(3) 0.0313(8) Uani 1 1 d .
H11A H 1.7436 1.1498 0.3368 0.038 Uiso 1 1 calc R
C12 C 1.4264(4) 1.0478(3) 0.3481(3) 0.0239(7) Uani 1 1 d .
C13 C 1.7032(4) 0.9555(4) 0.3822(3) 0.0362(9) Uani 1 1 d .
H13A H 1.7982 0.9260 0.3903 0.043 Uiso 1 1 calc R
C14 C 0.9782(4) 0.6755(4) 0.4149(3) 0.0380(9) Uani 1 1 d .
H14A H 0.9347 0.5921 0.4384 0.046 Uiso 1 1 calc R
C15 C 1.5928(4) 0.8650(4) 0.4043(3) 0.0357(9) Uani 1 1 d .
H15A H 1.6120 0.7736 0.4303 0.043 Uiso 1 1 calc R
C16 C 1.4545(4) 0.9107(3) 0.3875(3) 0.0307(8) Uani 1 1 d .
H16A H 1.3797 0.8503 0.4025 0.037 Uiso 1 1 calc R
C17 C 1.2767(4) 1.4899(4) 0.0619(3) 0.0341(9) Uani 1 1 d .
H17A H 1.3679 1.4475 0.0570 0.041 Uiso 1 1 calc R
C19 C 1.1601(4) 1.4250(3) 0.1427(3) 0.0270(8) Uani 1 1 d .
C20 C 1.1053(3) 0.9262(3) 0.3439(3) 0.0251(7) Uani 1 1 d .
C21 C 1.1246(6) 1.6786(4) -0.0041(3) 0.0471(11) Uani 1 1 d .
H21A H 1.1129 1.7647 -0.0516 0.056 Uiso 1 1 calc R
C23 C 1.4732(5) 1.6623(4) 0.1823(3) 0.0485(11) Uani 1 1 d .
H23A H 1.4246 1.7474 0.1732 0.073 Uiso 1 1 calc R
H23B H 1.4997 1.6485 0.1124 0.073 Uiso 1 1 calc R
H23C H 1.5600 1.6607 0.2113 0.073 Uiso 1 1 calc R
C24 C 1.3543(4) 1.5638(4) 0.4011(3) 0.0385(9) Uani 1 1 d .
H24A H 1.3081 1.6487 0.3981 0.058 Uiso 1 1 calc R
H24B H 1.4540 1.5653 0.4096 0.058 Uiso 1 1 calc R
H24C H 1.3021 1.4946 0.4624 0.058 Uiso 1 1 calc R
C25 C 1.0068(4) 0.7278(4) 0.4907(3) 0.0343(9) Uani 1 1 d .
H25A H 0.9832 0.6797 0.5654 0.041 Uiso 1 1 calc R
C26 C 1.2597(5) 1.6161(4) -0.0112(3) 0.0444(11) Uani 1 1 d .
H26A H 1.3388 1.6584 -0.0647 0.053 Uiso 1 1 calc R
C27 C 1.0136(4) 0.7463(4) 0.3042(3) 0.0378(9) Uani 1 1 d .
H27A H 0.9948 0.7101 0.2531 0.045 Uiso 1 1 calc R
C101 C 1.5938(9) 1.9253(6) -0.0515(4) 0.090(2) Uani 1 1 d .
H10B H 1.6578 1.8747 -0.0868 0.108 Uiso 1 1 calc R
C102 C 1.6395(9) 1.9691(6) 0.0252(4) 0.083(2) Uani 1 1 d .
C103 C 1.5452(10) 2.0443(6) 0.0760(4) 0.092(3) Uani 1 1 d .
H10C H 1.5741 2.0749 0.1269 0.111 Uiso 1 1 calc R
C104 C 1.7657(15) 1.9410(11) 0.0486(9) 0.076(3) Uani 0.50 1 d P
H10D H 1.7771 1.9804 0.1021 0.113 Uiso 0.50 1 calc PR
H10E H 1.8389 1.9756 -0.0165 0.113 Uiso 0.50 1 calc PR
H10F H 1.7768 1.8457 0.0781 0.113 Uiso 0.50 1 calc PR

loop_
_atom_site_aniso_label
_atom_site_aniso_U_11
_atom_site_aniso_U_22
_atom_site_aniso_U_33
_atom_site_aniso_U_23
_atom_site_aniso_U_13
_atom_site_aniso_U_12
Pt1 0.02002(7) 0.02642(8) 0.02492(8) -0.01011(5) -0.00446(5) -0.00205(5)
N2 0.0186(13) 0.0239(14) 0.0229(14) -0.0066(11) -0.0077(11) 0.0001(11)
N1 0.0209(14) 0.0298(15) 0.0254(14) -0.0130(12) -0.0055(11) 0.0010(12)
Cl1 0.0228(4) 0.0426(5) 0.0445(5) -0.0220(4) -0.0096(4) -0.0037(4)
S1 0.0332(5) 0.0245(4) 0.0347(5) -0.0099(4) -0.0121(4) -0.0009(4)
C3 0.034(2) 0.034(2) 0.035(2) -0.0153(17) -0.0157(16) 0.0027(16)
C4 0.0223(16) 0.0232(16) 0.0241(17) -0.0076(13) -0.0038(13) -0.0011(13)
C5 0.0246(17) 0.0262(17) 0.0233(17) -0.0088(14) -0.0067(13) 0.0007(14)
C6 0.0204(16) 0.0322(19) 0.0270(17) -0.0093(15) -0.0084(14) 0.0010(14)
C7 0.0198(16) 0.0274(17) 0.0276(18) -0.0093(14) -0.0058(13) -0.0007(14)
C8 0.034(2) 0.0306(19) 0.0287(19) -0.0091(15) -0.0068(15) -0.0016(16)
C9 0.0267(18) 0.0306(18) 0.0286(18) -0.0100(15) -0.0060(14) 0.0019(15)
C10 0.052(3) 0.038(2) 0.051(3) -0.022(2) -0.034(2) 0.016(2)
C11 0.0201(17) 0.040(2) 0.037(2) -0.0162(17) -0.0069(15) 0.0001(15)
C12 0.0227(17) 0.0298(18) 0.0225(16) -0.0130(14) -0.0038(13) -0.0013(14)
C13 0.0232(18) 0.046(2) 0.043(2) -0.0184(18) -0.0122(16) 0.0125(17)
C14 0.029(2) 0.0238(18) 0.058(3) -0.0101(18) -0.0064(18) 0.0003(15)
C15 0.032(2) 0.0318(19) 0.042(2) -0.0103(17) -0.0110(17) 0.0103(16)
C16 0.0287(19) 0.0288(19) 0.034(2) -0.0095(16) -0.0065(15) 0.0029(15)
C17 0.034(2) 0.037(2) 0.0298(19) -0.0070(16) -0.0091(16) -0.0018(17)
C19 0.0304(18) 0.0291(18) 0.0255(18) -0.0095(15) -0.0125(14) -0.0021(15)
C20 0.0163(15) 0.0284(18) 0.0304(18) -0.0096(15) -0.0037(13) -0.0011(13)
C21 0.081(3) 0.028(2) 0.036(2) -0.0024(18) -0.033(2) -0.003(2)
C23 0.068(3) 0.030(2) 0.043(2) -0.0024(18) -0.012(2) -0.014(2)
C24 0.039(2) 0.039(2) 0.045(2) -0.0232(19) -0.0094(18) 0.0031(18)
C25 0.0300(19) 0.0298(19) 0.036(2) -0.0033(16) -0.0044(16) 0.0038(16)
C26 0.057(3) 0.042(2) 0.030(2) -0.0002(18) -0.0140(19) -0.014(2)
C27 0.040(2) 0.036(2) 0.046(2) -0.0202(19) -0.0141(18) 0.0011(18)
C101 0.150(6) 0.055(3) 0.047(3) -0.023(3) 0.047(4) -0.046(4)
C102 0.134(6) 0.060(4) 0.039(3) -0.005(3) 0.016(3) -0.044(4)
C103 0.160(7) 0.061(4) 0.046(3) -0.031(3) 0.050(4) -0.066(5)
C104 0.099(10) 0.053(7) 0.058(7) 0.000(5) -0.013(7) 0.005(7)

loop_
_atom_type_symbol
_atom_type_description
_atom_type_scat_dispersion_real
_atom_type_scat_dispersion_imag
_atom_type_scat_source
C C 0.0033 0.0016 'International Tables Vol C Tables 4.2.6.8 and 6.1.1.4'
H H 0.0000 0.0000 'International Tables Vol C Tables 4.2.6.8 and 6.1.1.4'
N N 0.0061 0.0033 'International Tables Vol C Tables 4.2.6.8 and 6.1.1.4'
S S 0.1246 0.1234 'International Tables Vol C Tables 4.2.6.8 and 6.1.1.4'
Cl Cl 0.1484 0.1585 'International Tables Vol C Tables 4.2.6.8 and 6.1.1.4'
Pt Pt -1.7033 8.3905 'International Tables Vol C Tables 4.2.6.8 and 6.1.1.4'

loop_
_geom_angle_atom_site_label_1
_geom_angle_atom_site_label_2
_geom_angle_atom_site_label_3
_geom_angle
_geom_angle_site_symmetry_1
_geom_angle_site_symmetry_3
N2 Pt1 N1 79.46(11) . .
N2 Pt1 S1 94.65(8) . .
N1 Pt1 S1 170.14(7) . .
N2 Pt1 Cl1 173.34(8) . .
N1 Pt1 Cl1 94.04(8) . .
S1 Pt1 Cl1 91.58(3) . .
C5 N2 C4 107.8(3) . .
C5 N2 Pt1 138.9(2) . .
C4 N2 Pt1 112.6(2) . .
C11 N1 C12 120.0(3) . .
C11 N1 Pt1 126.5(2) . .
C12 N1 Pt1 113.3(2) . .
C24 S1 C23 98.71(19) . .
C24 S1 Pt1 105.12(14) . .
C23 S1 Pt1 109.40(16) . .
C10 C3 C19 119.9(4) . .
C10 C3 H3A 120.0 . .
C19 C3 H3A 120.0 . .
N2 C4 C7 108.8(3) . .
N2 C4 C12 114.9(3) . .
C7 C4 C12 135.0(3) . .
N2 C5 C6 108.7(3) . .
N2 C5 C19 123.2(3) . .
C6 C5 C19 127.8(3) . .
C5 C6 C7 108.8(3) . .
C5 C6 H6A 125.6 . .
C7 C6 H6A 125.6 . .
C6 C7 C4 105.8(3) . .
C6 C7 C20 124.8(3) . .
C4 C7 C20 129.4(3) . .
C20 C8 C27 120.4(3) . .
C20 C8 H8A 119.8 . .
C27 C8 H8A 119.8 . .
C25 C9 C20 120.5(3) . .
C25 C9 H9A 119.8 . .
C20 C9 H9A 119.8 . .
C21 C10 C3 120.6(4) . .
C21 C10 H10A 119.7 . .
C3 C10 H10A 119.7 . .
N1 C11 C13 122.2(3) . .
N1 C11 H11A 118.9 . .
C13 C11 H11A 118.9 . .
N1 C12 C16 119.2(3) . .
N1 C12 C4 114.3(3) . .
C16 C12 C4 126.4(3) . .
C11 C13 C15 118.8(3) . .
C11 C13 H13A 120.6 . .
C15 C13 H13A 120.6 . .
C25 C14 C27 120.3(3) . .
C25 C14 H14A 119.9 . .
C27 C14 H14A 119.9 . .
C16 C15 C13 119.7(4) . .
C16 C15 H15A 120.2 . .
C13 C15 H15A 120.2 . .
C15 C16 C12 119.9(3) . .
C15 C16 H16A 120.0 . .
C12 C16 H16A 120.0 . .
C26 C17 C19 121.2(4) . .
C26 C17 H17A 119.4 . .
C19 C17 H17A 119.4 . .
C17 C19 C3 118.6(3) . .
C17 C19 C5 120.0(3) . .
C3 C19 C5 121.2(3) . .
C8 C20 C9 118.9(3) . .
C8 C20 C7 119.7(3) . .
C9 C20 C7 121.3(3) . .
C10 C21 C26 120.2(4) . .
C10 C21 H21A 119.9 . .
C26 C21 H21A 119.9 . .
S1 C23 H23A 109.5 . .
S1 C23 H23B 109.5 . .
H23A C23 H23B 109.5 . .
S1 C23 H23C 109.5 . .
H23A C23 H23C 109.5 . .
H23B C23 H23C 109.5 . .
S1 C24 H24A 109.5 . .
S1 C24 H24B 109.5 . .
H24A C24 H24B 109.5 . .
S1 C24 H24C 109.5 . .
H24A C24 H24C 109.5 . .
H24B C24 H24C 109.5 . .
C14 C25 C9 119.8(3) . .
C14 C25 H25A 120.1 . .
C9 C25 H25A 120.1 . .
C21 C26 C17 119.4(4) . .
C21 C26 H26A 120.3 . .
C17 C26 H26A 120.3 . .
C14 C27 C8 120.1(4) . .
C14 C27 H27A 119.9 . .
C8 C27 H27A 119.9 . .
C103 C101 C102 121.2(7) 2_895 .
C103 C101 H10B 119.4 2_895 .
C102 C101 H10B 119.4 . .
C104 C102 C103 119.4(9) . .
C104 C102 C101 121.6(9) . .
C103 C102 C101 119.0(8) . .
C102 C103 C101 119.8(7) . 2_895
C102 C103 H10C 120.1 . .
C101 C103 H10C 120.1 2_895 .
C102 C104 H10D 109.5 . .
C102 C104 H10E 109.5 . .
H10D C104 H10E 109.5 . .
C102 C104 H10F 109.5 . .
H10D C104 H10F 109.5 . .
H10E C104 H10F 109.5 . .

loop_
_geom_bond_atom_site_label_1
_geom_bond_atom_site_label_2
_geom_bond_distance
_geom_bond_site_symmetry_2
Pt1 N2 2.000(3) .
Pt1 N1 2.045(3) .
Pt1 S1 2.2723(9) .
Pt1 Cl1 2.3196(9) .
N2 C5 1.362(4) .
N2 C4 1.395(4) .
N1 C11 1.344(5) .
N1 C12 1.370(4) .
S1 C24 1.799(4) .
S1 C23 1.800(4) .
C3 C10 1.383(5) .
C3 C19 1.391(5) .
C3 H3A 0.9300 .
C4 C7 1.405(4) .
C4 C12 1.432(5) .
C5 C6 1.390(4) .
C5 C19 1.478(5) .
C6 C7 1.397(5) .
C6 H6A 0.9300 .
C7 C20 1.484(4) .
C8 C20 1.384(5) .
C8 C27 1.387(5) .
C8 H8A 0.9300 .
C9 C25 1.390(5) .
C9 C20 1.393(5) .
C9 H9A 0.9300 .
C10 C21 1.376(6) .
C10 H10A 0.9300 .
C11 C13 1.365(5) .
C11 H11A 0.9300 .
C12 C16 1.395(5) .
C13 C15 1.383(5) .
C13 H13A 0.9300 .
C14 C25 1.374(6) .
C14 C27 1.379(6) .
C14 H14A 0.9300 .
C15 C16 1.376(5) .
C15 H15A 0.9300 .
C16 H16A 0.9300 .
C17 C26 1.381(5) .
C17 C19 1.390(5) .
C17 H17A 0.9300 .
C21 C26 1.377(6) .
C21 H21A 0.9300 .
C23 H23A 0.9600 .
C23 H23B 0.9600 .
C23 H23C 0.9600 .
C24 H24A 0.9600 .
C24 H24B 0.9600 .
C24 H24C 0.9600 .
C25 H25A 0.9300 .
C26 H26A 0.9300 .
C27 H27A 0.9300 .
C101 C103 1.386(10) 2_895
C101 C102 1.396(9) .
C101 H10B 0.9300 .
C102 C104 1.265(13) .
C102 C103 1.365(9) .
C103 C101 1.386(10) 2_895
C103 H10C 0.9300 .
C104 H10D 0.9600 .
C104 H10E 0.9600 .
C104 H10F 0.9600 .

loop_
_geom_torsion_atom_site_label_1
_geom_torsion_atom_site_label_2
_geom_torsion_atom_site_label_3
_geom_torsion_atom_site_label_4
_geom_torsion
_geom_torsion_site_symmetry_1
_geom_torsion_site_symmetry_4
N1 Pt1 N2 C5 -170.4(3) . .
S1 Pt1 N2 C5 17.6(3) . .
Cl1 Pt1 N2 C5 176.8(4) . .
N1 Pt1 N2 C4 21.0(2) . .
S1 Pt1 N2 C4 -151.1(2) . .
Cl1 Pt1 N2 C4 8.2(8) . .
N2 Pt1 N1 C11 168.2(3) . .
S1 Pt1 N1 C11 -137.9(4) . .
Cl1 Pt1 N1 C11 -13.3(3) . .
N2 Pt1 N1 C12 -18.1(2) . .
S1 Pt1 N1 C12 35.8(6) . .
Cl1 Pt1 N1 C12 160.4(2) . .
N2 Pt1 S1 C24 126.18(15) . .
N1 Pt1 S1 C24 73.3(5) . .
Cl1 Pt1 S1 C24 -51.46(14) . .
N2 Pt1 S1 C23 -128.66(18) . .
N1 Pt1 S1 C23 178.4(5) . .
Cl1 Pt1 S1 C23 53.69(16) . .
C5 N2 C4 C7 -2.1(4) . .
Pt1 N2 C4 C7 170.1(2) . .
C5 N2 C4 C12 166.8(3) . .
Pt1 N2 C4 C12 -21.0(3) . .
C4 N2 C5 C6 2.4(4) . .
Pt1 N2 C5 C6 -166.6(2) . .
C4 N2 C5 C19 -171.7(3) . .
Pt1 N2 C5 C19 19.3(5) . .
N2 C5 C6 C7 -1.8(4) . .
C19 C5 C6 C7 172.0(3) . .
C5 C6 C7 C4 0.4(4) . .
C5 C6 C7 C20 -176.9(3) . .
N2 C4 C7 C6 1.0(4) . .
C12 C4 C7 C6 -164.7(4) . .
N2 C4 C7 C20 178.2(3) . .
C12 C4 C7 C20 12.4(6) . .
C19 C3 C10 C21 0.1(6) . .
C12 N1 C11 C13 0.3(5) . .
Pt1 N1 C11 C13 173.6(3) . .
C11 N1 C12 C16 2.7(5) . .
Pt1 N1 C12 C16 -171.5(2) . .
C11 N1 C12 C4 -173.9(3) . .
Pt1 N1 C12 C4 11.9(3) . .
N2 C4 C12 N1 5.8(4) . .
C7 C4 C12 N1 170.9(3) . .
N2 C4 C12 C16 -170.5(3) . .
C7 C4 C12 C16 -5.4(6) . .
N1 C11 C13 C15 -2.9(6) . .
C11 C13 C15 C16 2.6(6) . .
C13 C15 C16 C12 0.3(6) . .
N1 C12 C16 C15 -2.9(5) . .
C4 C12 C16 C15 173.2(3) . .
C26 C17 C19 C3 2.2(6) . .
C26 C17 C19 C5 177.9(3) . .
C10 C3 C19 C17 -2.1(5) . .
C10 C3 C19 C5 -177.8(3) . .
N2 C5 C19 C17 42.4(5) . .
C6 C5 C19 C17 -130.5(4) . .
N2 C5 C19 C3 -141.9(3) . .
C6 C5 C19 C3 45.1(5) . .
C27 C8 C20 C9 1.2(5) . .
C27 C8 C20 C7 -174.9(3) . .
C25 C9 C20 C8 -1.5(5) . .
C25 C9 C20 C7 174.5(3) . .
C6 C7 C20 C8 56.6(5) . .
C4 C7 C20 C8 -120.0(4) . .
C6 C7 C20 C9 -119.4(4) . .
C4 C7 C20 C9 64.0(5) . .
C3 C10 C21 C26 2.0(6) . .
C27 C14 C25 C9 0.2(6) . .
C20 C9 C25 C14 0.9(5) . .
C10 C21 C26 C17 -1.9(6) . .
C19 C17 C26 C21 -0.2(6) . .
C25 C14 C27 C8 -0.6(6) . .
C20 C8 C27 C14 -0.1(6) . .
C103 C101 C102 C104 179.5(7) 2_895 .
C103 C101 C102 C103 -0.5(9) 2_895 .
C104 C102 C103 C101 -179.5(7) . 2_895
C101 C102 C103 C101 0.5(8) . 2_895
